data_4071312
loop_
_publ_author_name
'Nakabuchi, Takashi'
'Matano, Yoshihiro'
'Imahori, Hiroshi'

_publ_section_title
;
 Synthesis, Structures, and Coordinating Properties of
 Phosphole-Containing Hybrid Calixpyrroles
;
_journal_issue 13
_journal_name_full Organometallics
_journal_page_first 3142
_journal_paper_doi 10.1021/om800099h
_journal_volume 27
_journal_year 2008
_chemical_formula_moiety 'C74 H86 Cl2 N4 P2 Pt S2 '
_chemical_formula_sum 'C74 H86 Cl2 N4 P2 Pt S2'
_chemical_formula_weight 1423.52
_chemical_name_systematic
; 
 ? 
;
_space_group_IT_number 14
_symmetry_cell_setting monoclinic
_symmetry_Int_Tables_number 14
_symmetry_space_group_name_Hall '-P 2ybc'
_symmetry_space_group_name_H-M 'P 1 21/c 1'
_atom_sites_solution_hydrogens geom
_atom_sites_solution_primary direct
_atom_sites_solution_secondary difmap
_audit_creation_method SHELXL-97
_cell_angle_alpha 90.00
_cell_angle_beta 90.823(2)
_cell_angle_gamma 90.00
_cell_formula_units_Z 4
_cell_length_a 17.7327(18)
_cell_length_b 15.9055(17)
_cell_length_c 24.023(3)
_cell_measurement_reflns_used 21281
_cell_measurement_temperature 123(2)
_cell_measurement_theta_max 27.5
_cell_measurement_theta_min 3.1
_cell_volume 6774.9(13)
_computing_cell_refinement CrystalClear
_computing_data_collection CrystalClear
_computing_data_reduction CrystalStructure
_computing_publication_material 'CrystalStructure 3.8'
_computing_structure_refinement 'SHELXL-97 (Sheldrick, 1997)'
_computing_structure_solution SIR97
_diffrn_ambient_temperature 123(2)
_diffrn_detector_area_resol_mean 7.31
_diffrn_measured_fraction_theta_full 0.980
_diffrn_measured_fraction_theta_max 0.980
_diffrn_measurement_device_type 'Rigaku Saturn'
_diffrn_measurement_method \w
_diffrn_radiation_monochromator graphite
_diffrn_radiation_source 'fine-focus sealed tube'
_diffrn_radiation_type MoK\a
_diffrn_radiation_wavelength 0.71070
_diffrn_reflns_av_R_equivalents 0.0273
_diffrn_reflns_av_sigmaI/netI 0.0256
_diffrn_reflns_limit_h_max 22
_diffrn_reflns_limit_h_min -21
_diffrn_reflns_limit_k_max 14
_diffrn_reflns_limit_k_min -20
_diffrn_reflns_limit_l_max 31
_diffrn_reflns_limit_l_min -31
_diffrn_reflns_number 53167
_diffrn_reflns_theta_full 27.48
_diffrn_reflns_theta_max 27.48
_diffrn_reflns_theta_min 3.06
_exptl_absorpt_coefficient_mu 2.304
_exptl_absorpt_correction_T_max 0.6558
_exptl_absorpt_correction_T_min 0.4237
_exptl_absorpt_correction_type multi-scan
_exptl_absorpt_process_details 'Jacobson, R. (1998) Private communication'
_exptl_crystal_colour yellow
_exptl_crystal_density_diffrn 1.396
_exptl_crystal_density_method 'not measured'
_exptl_crystal_description prism
_exptl_crystal_F_000 2928
_exptl_crystal_size_max 0.45
_exptl_crystal_size_mid 0.20
_exptl_crystal_size_min 0.20
_refine_diff_density_max 2.663
_refine_diff_density_min -1.406
_refine_diff_density_rms 0.080
_refine_ls_extinction_method none
_refine_ls_goodness_of_fit_ref 1.059
_refine_ls_hydrogen_treatment refall
_refine_ls_matrix_type full
_refine_ls_number_parameters 767
_refine_ls_number_reflns 15206
_refine_ls_number_restraints 0
_refine_ls_restrained_S_all 1.059
_refine_ls_R_factor_all 0.0309
_refine_ls_R_factor_gt 0.0284
_refine_ls_shift/su_max 0.003
_refine_ls_shift/su_mean 0.000
_refine_ls_structure_factor_coef Fsqd
_refine_ls_weighting_details 'calc w=1/[\s^2^(Fo^2^)+(0.0250P)^2^+9.5000P] where P=(Fo^2^+2Fc^2^)/3'
_refine_ls_weighting_scheme calc
_refine_ls_wR_factor_gt 0.0631
_refine_ls_wR_factor_ref 0.0644
_reflns_number_gt 14225
_reflns_number_total 15206
_reflns_threshold_expression >2sigma(I)
_cod_data_source_file om800099h-file001.cif
_cod_data_source_block 13_io
_cod_original_cell_volume 6775.0(12)
_cod_database_code 4071312

loop_
_symmetry_equiv_pos_as_xyz
'x, y, z'
'-x, y+1/2, -z+1/2'
'-x, -y, -z'
'x, -y-1/2, z-1/2'

loop_
_atom_site_label
_atom_site_type_symbol
_atom_site_fract_x
_atom_site_fract_y
_atom_site_fract_z
_atom_site_U_iso_or_equiv
_atom_site_adp_type
_atom_site_occupancy
_atom_site_symmetry_multiplicity
_atom_site_calc_flag
_atom_site_refinement_flags
Pt1 Pt 0.869875(5) 0.910817(5) 0.348770(4) 0.01432(3) Uani 1 1 d .
Cl1 Cl 0.78953(3) 0.80877(3) 0.38314(2) 0.01688(11) Uani 1 1 d .
Cl2 Cl 0.94348(4) 1.00675(4) 0.30269(3) 0.02347(12) Uani 1 1 d .
S1 S 0.67392(4) 0.65014(4) 0.42411(3) 0.02642(14) Uani 1 1 d .
S2 S 0.55636(4) 1.20287(4) 0.46786(3) 0.02260(13) Uani 1 1 d .
P1 P 0.94776(3) 0.79869(4) 0.32665(3) 0.01531(12) Uani 1 1 d .
P2 P 0.78523(3) 1.01362(4) 0.37840(2) 0.01384(11) Uani 1 1 d .
N1 N 0.87343(12) 0.67734(13) 0.47744(9) 0.0195(4) Uani 1 1 d .
H83 H 0.8454 0.7090 0.4554 0.023 Uiso 1 1 d .
N2 N 0.74742(12) 0.68755(14) 0.27045(9) 0.0216(4) Uani 1 1 d .
H84 H 0.7524 0.7230 0.2984 0.026 Uiso 1 1 d .
N3 N 0.71763(12) 1.12133(13) 0.52814(8) 0.0178(4) Uani 1 1 d .
H85 H 0.7366 1.1495 0.5001 0.022 Uiso 1 1 d .
N4 N 0.58664(12) 1.13639(13) 0.32299(9) 0.0203(4) Uani 1 1 d .
H86 H 0.5735 1.1006 0.3489 0.025 Uiso 1 1 d .
C1 C 0.90770(13) 0.72216(15) 0.27825(10) 0.0172(5) Uani 1 1 d .
C2 C 0.91539(13) 0.64605(15) 0.30262(10) 0.0188(5) Uani 1 1 d .
C3 C 0.89539(15) 0.55725(16) 0.28605(11) 0.0239(5) Uani 1 1 d .
H1 H 0.9097 0.5458 0.2471 0.029 Uiso 1 1 calc R
H2 H 0.8407 0.5468 0.2901 0.029 Uiso 1 1 calc R
C4 C 0.94184(17) 0.50302(17) 0.32702(12) 0.0296(6) Uani 1 1 d .
H3 H 0.9923 0.4908 0.3119 0.035 Uiso 1 1 calc R
H4 H 0.9158 0.4492 0.3344 0.035 Uiso 1 1 calc R
C5 C 0.94866(16) 0.55588(16) 0.38050(12) 0.0261(6) Uani 1 1 d .
H5 H 0.9059 0.5448 0.4056 0.031 Uiso 1 1 calc R
H6 H 0.9965 0.5438 0.4007 0.031 Uiso 1 1 calc R
C6 C 0.94701(14) 0.64511(16) 0.35956(11) 0.0197(5) Uani 1 1 d .
C7 C 0.96479(13) 0.72046(15) 0.38183(10) 0.0176(5) Uani 1 1 d .
C8 C 0.99505(14) 0.73464(16) 0.44086(10) 0.0207(5) Uani 1 1 d .
C9 C 0.98557(15) 0.82660(16) 0.45969(11) 0.0232(5) Uani 1 1 d .
H7 H 0.9321 0.8422 0.4575 0.028 Uiso 1 1 calc R
H8 H 1.0147 0.8635 0.4354 0.028 Uiso 1 1 calc R
H9 H 1.0039 0.8326 0.4982 0.028 Uiso 1 1 calc R
C10 C 1.07934(15) 0.71201(19) 0.44321(12) 0.0290(6) Uani 1 1 d .
H10 H 1.0990 0.7210 0.4811 0.035 Uiso 1 1 calc R
H11 H 1.1069 0.7478 0.4172 0.035 Uiso 1 1 calc R
H12 H 1.0859 0.6529 0.4328 0.035 Uiso 1 1 calc R
C11 C 0.95113(14) 0.67834(16) 0.47965(10) 0.0204(5) Uani 1 1 d .
C12 C 0.97302(16) 0.62194(18) 0.51971(12) 0.0302(6) Uani 1 1 d .
H13 H 1.0234 0.6097 0.5309 0.036 Uiso 1 1 calc R
C13 C 0.90693(18) 0.58487(18) 0.54164(13) 0.0328(7) Uani 1 1 d .
H14 H 0.9054 0.5433 0.5700 0.039 Uiso 1 1 calc R
C14 C 0.84585(16) 0.61944(16) 0.51481(11) 0.0237(5) Uani 1 1 d .
C15 C 0.76206(16) 0.60191(16) 0.51892(11) 0.0248(6) Uani 1 1 d .
C16 C 0.72067(18) 0.6776(2) 0.54352(13) 0.0344(7) Uani 1 1 d .
H15 H 0.7398 0.6883 0.5813 0.041 Uiso 1 1 calc R
H16 H 0.6665 0.6656 0.5447 0.041 Uiso 1 1 calc R
H17 H 0.7293 0.7272 0.5203 0.041 Uiso 1 1 calc R
C17 C 0.7500(2) 0.5257(2) 0.55709(13) 0.0386(7) Uani 1 1 d .
H18 H 0.7755 0.4765 0.5416 0.046 Uiso 1 1 calc R
H19 H 0.6959 0.5140 0.5598 0.046 Uiso 1 1 calc R
H20 H 0.7708 0.5378 0.5942 0.046 Uiso 1 1 calc R
C18 C 0.73158(16) 0.58184(16) 0.46046(12) 0.0245(5) Uani 1 1 d .
C19 C 0.74871(17) 0.51438(18) 0.42759(13) 0.0303(6) Uani 1 1 d .
H21 H 0.7792 0.4687 0.4399 0.036 Uiso 1 1 calc R
C20 C 0.71651(17) 0.51940(18) 0.37328(13) 0.0319(6) Uani 1 1 d .
H22 H 0.7239 0.4776 0.3456 0.038 Uiso 1 1 calc R
C21 C 0.67418(16) 0.58941(18) 0.36446(12) 0.0273(6) Uani 1 1 d .
C22 C 0.63398(16) 0.6176(2) 0.31107(12) 0.0306(6) Uani 1 1 d .
C23 C 0.59326(18) 0.7022(2) 0.31928(14) 0.0426(8) Uani 1 1 d .
H23 H 0.6303 0.7457 0.3289 0.051 Uiso 1 1 calc R
H24 H 0.5569 0.6968 0.3494 0.051 Uiso 1 1 calc R
H25 H 0.5667 0.7178 0.2848 0.051 Uiso 1 1 calc R
C24 C 0.5762(2) 0.5505(3) 0.29355(15) 0.0517(10) Uani 1 1 d .
H26 H 0.5478 0.5700 0.2607 0.062 Uiso 1 1 calc R
H27 H 0.5414 0.5404 0.3242 0.062 Uiso 1 1 calc R
H28 H 0.6025 0.4981 0.2846 0.062 Uiso 1 1 calc R
C25 C 0.69213(15) 0.62773(18) 0.26588(11) 0.0249(5) Uani 1 1 d .
C26 C 0.70245(16) 0.58666(18) 0.21658(12) 0.0274(6) Uani 1 1 d .
H29 H 0.6722 0.5422 0.2021 0.033 Uiso 1 1 calc R
C27 C 0.76699(16) 0.62269(18) 0.19071(11) 0.0262(6) Uani 1 1 d .
H30 H 0.7873 0.6066 0.1559 0.031 Uiso 1 1 calc R
C28 C 0.79418(14) 0.68430(16) 0.22501(10) 0.0202(5) Uani 1 1 d .
C29 C 0.86508(14) 0.73784(16) 0.22332(10) 0.0206(5) Uani 1 1 d .
C30 C 0.84358(16) 0.83097(17) 0.21590(11) 0.0268(6) Uani 1 1 d .
H31 H 0.8171 0.8385 0.1802 0.032 Uiso 1 1 calc R
H32 H 0.8894 0.8655 0.2166 0.032 Uiso 1 1 calc R
H33 H 0.8106 0.8482 0.2462 0.032 Uiso 1 1 calc R
C31 C 0.91378(16) 0.7114(2) 0.17394(11) 0.0289(6) Uani 1 1 d .
H34 H 0.9279 0.6521 0.1779 0.035 Uiso 1 1 calc R
H35 H 0.9594 0.7461 0.1732 0.035 Uiso 1 1 calc R
H36 H 0.8851 0.7192 0.1392 0.035 Uiso 1 1 calc R
C32 C 1.04376(13) 0.81992(16) 0.30364(10) 0.0189(5) Uani 1 1 d .
C33 C 1.07825(15) 0.76711(17) 0.26489(11) 0.0243(5) Uani 1 1 d .
H37 H 1.0502 0.7232 0.2476 0.029 Uiso 1 1 calc R
C34 C 1.15340(16) 0.77901(19) 0.25184(13) 0.0307(6) Uani 1 1 d .
H38 H 1.1766 0.7434 0.2254 0.037 Uiso 1 1 calc R
C35 C 1.19482(16) 0.84244(19) 0.27709(14) 0.0331(7) Uani 1 1 d .
H39 H 1.2463 0.8501 0.2678 0.040 Uiso 1 1 calc R
C36 C 1.16168(16) 0.89486(18) 0.31585(13) 0.0309(6) Uani 1 1 d .
H40 H 1.1905 0.9378 0.3336 0.037 Uiso 1 1 calc R
C37 C 1.08578(15) 0.88418(17) 0.32858(11) 0.0241(5) Uani 1 1 d .
H41 H 1.0626 0.9209 0.3544 0.029 Uiso 1 1 calc R
C38 C 0.69571(13) 1.00685(14) 0.34005(10) 0.0162(5) Uani 1 1 d .
C39 C 0.64646(14) 0.97212(14) 0.37532(10) 0.0170(5) Uani 1 1 d .
C40 C 0.56496(14) 0.94366(16) 0.37195(11) 0.0214(5) Uani 1 1 d .
H42 H 0.5611 0.8848 0.3589 0.026 Uiso 1 1 calc R
H43 H 0.5349 0.9802 0.3467 0.026 Uiso 1 1 calc R
C41 C 0.53895(15) 0.95215(18) 0.43270(11) 0.0241(5) Uani 1 1 d .
H44 H 0.5233 1.0106 0.4408 0.029 Uiso 1 1 calc R
H45 H 0.4963 0.9138 0.4402 0.029 Uiso 1 1 calc R
C42 C 0.60904(15) 0.92761(17) 0.46765(11) 0.0228(5) Uani 1 1 d .
H46 H 0.6082 0.9542 0.5049 0.027 Uiso 1 1 calc R
H47 H 0.6129 0.8659 0.4721 0.027 Uiso 1 1 calc R
C43 C 0.67272(14) 0.96153(15) 0.43330(10) 0.0172(5) Uani 1 1 d .
C44 C 0.74381(13) 0.98623(14) 0.44490(9) 0.0154(4) Uani 1 1 d .
C45 C 0.78195(14) 0.98571(15) 0.50244(10) 0.0173(5) Uani 1 1 d .
C46 C 0.86241(14) 1.02156(17) 0.50225(11) 0.0225(5) Uani 1 1 d .
H48 H 0.8606 1.0814 0.4926 0.027 Uiso 1 1 calc R
H49 H 0.8924 0.9914 0.4747 0.027 Uiso 1 1 calc R
H50 H 0.8856 1.0148 0.5393 0.027 Uiso 1 1 calc R
C47 C 0.78487(16) 0.89515(16) 0.52464(11) 0.0229(5) Uani 1 1 d .
H51 H 0.8104 0.8945 0.5611 0.028 Uiso 1 1 calc R
H52 H 0.8126 0.8597 0.4986 0.028 Uiso 1 1 calc R
H53 H 0.7334 0.8736 0.5284 0.028 Uiso 1 1 calc R
C48 C 0.73335(14) 1.03829(15) 0.54024(10) 0.0173(5) Uani 1 1 d .
C49 C 0.69371(15) 1.01825(16) 0.58710(10) 0.0217(5) Uani 1 1 d .
H54 H 0.6933 0.9651 0.6052 0.026 Uiso 1 1 calc R
C50 C 0.65343(15) 1.09108(16) 0.60371(10) 0.0207(5) Uani 1 1 d .
H55 H 0.6219 1.0955 0.6352 0.025 Uiso 1 1 calc R
C51 C 0.66816(14) 1.15376(15) 0.56633(10) 0.0179(5) Uani 1 1 d .
C52 C 0.64346(14) 1.24454(15) 0.56349(10) 0.0180(5) Uani 1 1 d .
C53 C 0.70979(16) 1.30117(17) 0.58182(12) 0.0260(6) Uani 1 1 d .
H56 H 0.7287 1.2830 0.6184 0.031 Uiso 1 1 calc R
H57 H 0.6926 1.3596 0.5841 0.031 Uiso 1 1 calc R
H58 H 0.7503 1.2970 0.5546 0.031 Uiso 1 1 calc R
C54 C 0.57773(15) 1.25847(17) 0.60353(11) 0.0245(5) Uani 1 1 d .
H59 H 0.5351 1.2229 0.5923 0.029 Uiso 1 1 calc R
H60 H 0.5624 1.3176 0.6024 0.029 Uiso 1 1 calc R
H61 H 0.5939 1.2438 0.6415 0.029 Uiso 1 1 calc R
C55 C 0.61749(14) 1.26799(15) 0.50491(10) 0.0174(5) Uani 1 1 d .
C56 C 0.62952(15) 1.33931(16) 0.47550(11) 0.0237(5) Uani 1 1 d .
H62 H 0.6611 1.3836 0.4886 0.028 Uiso 1 1 calc R
C57 C 0.59060(16) 1.34196(16) 0.42322(11) 0.0254(6) Uani 1 1 d .
H63 H 0.5941 1.3880 0.3982 0.030 Uiso 1 1 calc R
C58 C 0.54831(14) 1.27297(15) 0.41262(10) 0.0192(5) Uani 1 1 d .
C59 C 0.50285(15) 1.25070(16) 0.35992(11) 0.0222(5) Uani 1 1 d .
C60 C 0.46541(17) 1.33091(19) 0.33681(12) 0.0318(6) Uani 1 1 d .
H64 H 0.5043 1.3728 0.3288 0.038 Uiso 1 1 calc R
H65 H 0.4307 1.3536 0.3644 0.038 Uiso 1 1 calc R
H66 H 0.4374 1.3174 0.3025 0.038 Uiso 1 1 calc R
C61 C 0.44075(16) 1.18624(18) 0.37250(12) 0.0291(6) Uani 1 1 d .
H67 H 0.4115 1.1747 0.3384 0.035 Uiso 1 1 calc R
H68 H 0.4074 1.2089 0.4010 0.035 Uiso 1 1 calc R
H69 H 0.4639 1.1340 0.3861 0.035 Uiso 1 1 calc R
C62 C 0.55699(15) 1.21626(16) 0.31738(10) 0.0218(5) Uani 1 1 d .
C63 C 0.59040(17) 1.25119(19) 0.27190(12) 0.0315(6) Uani 1 1 d .
H70 H 0.5808 1.3057 0.2572 0.038 Uiso 1 1 calc R
C64 C 0.64236(17) 1.19088(19) 0.25042(11) 0.0300(6) Uani 1 1 d .
H71 H 0.6734 1.1986 0.2189 0.036 Uiso 1 1 calc R
C65 C 0.63974(14) 1.12027(16) 0.28292(10) 0.0202(5) Uani 1 1 d .
C66 C 0.68158(14) 1.03745(16) 0.28022(10) 0.0198(5) Uani 1 1 d .
C67 C 0.75596(15) 1.05076(17) 0.24943(11) 0.0247(5) Uani 1 1 d .
H72 H 0.7453 1.0744 0.2125 0.030 Uiso 1 1 calc R
H73 H 0.7819 0.9967 0.2454 0.030 Uiso 1 1 calc R
H74 H 0.7881 1.0896 0.2707 0.030 Uiso 1 1 calc R
C68 C 0.63517(16) 0.97218(18) 0.24715(11) 0.0275(6) Uani 1 1 d .
H75 H 0.5856 0.9656 0.2641 0.033 Uiso 1 1 calc R
H76 H 0.6616 0.9181 0.2477 0.033 Uiso 1 1 calc R
H77 H 0.6287 0.9913 0.2086 0.033 Uiso 1 1 calc R
C69 C 0.81251(14) 1.12460(15) 0.38386(10) 0.0172(5) Uani 1 1 d .
C70 C 0.88851(14) 1.14766(16) 0.39090(10) 0.0199(5) Uani 1 1 d .
H78 H 0.9269 1.1061 0.3899 0.024 Uiso 1 1 calc R
C71 C 0.90726(16) 1.23160(17) 0.39938(11) 0.0244(5) Uani 1 1 d .
H79 H 0.9585 1.2473 0.4050 0.029 Uiso 1 1 calc R
C72 C 0.85139(17) 1.29247(16) 0.39973(11) 0.0261(6) Uani 1 1 d .
H80 H 0.8646 1.3498 0.4049 0.031 Uiso 1 1 calc R
C73 C 0.77645(16) 1.27024(16) 0.39260(11) 0.0254(5) Uani 1 1 d .
H81 H 0.7384 1.3122 0.3928 0.030 Uiso 1 1 calc R
C74 C 0.75700(15) 1.18609(16) 0.38508(10) 0.0210(5) Uani 1 1 d .
H82 H 0.7055 1.1707 0.3808 0.025 Uiso 1 1 calc R

loop_
_atom_site_aniso_label
_atom_site_aniso_U_11
_atom_site_aniso_U_22
_atom_site_aniso_U_33
_atom_site_aniso_U_23
_atom_site_aniso_U_13
_atom_site_aniso_U_12
Pt1 0.01306(5) 0.01448(5) 0.01546(5) -0.00106(3) 0.00220(3) 0.00088(3)
Cl1 0.0151(3) 0.0151(2) 0.0206(3) -0.0007(2) 0.0035(2) -0.0009(2)
Cl2 0.0221(3) 0.0189(3) 0.0297(3) 0.0018(2) 0.0098(2) -0.0009(2)
S1 0.0273(4) 0.0228(3) 0.0292(3) 0.0000(3) 0.0043(3) 0.0002(3)
S2 0.0279(3) 0.0177(3) 0.0220(3) 0.0032(2) -0.0042(2) -0.0050(2)
P1 0.0121(3) 0.0155(3) 0.0184(3) -0.0026(2) 0.0019(2) 0.0007(2)
P2 0.0136(3) 0.0125(3) 0.0154(3) 0.0002(2) 0.0025(2) 0.0006(2)
N1 0.0211(11) 0.0174(10) 0.0200(10) 0.0032(8) 0.0008(8) 0.0013(8)
N2 0.0181(11) 0.0259(11) 0.0208(10) -0.0072(8) 0.0034(8) -0.0014(9)
N3 0.0218(11) 0.0157(9) 0.0160(9) 0.0015(8) 0.0048(8) 0.0013(8)
N4 0.0226(11) 0.0187(10) 0.0195(10) 0.0020(8) 0.0005(8) 0.0034(9)
C1 0.0130(11) 0.0191(11) 0.0196(11) -0.0049(9) 0.0029(9) -0.0003(9)
C2 0.0133(11) 0.0194(12) 0.0239(12) -0.0055(9) 0.0074(9) 0.0015(9)
C3 0.0246(14) 0.0197(12) 0.0277(13) -0.0075(10) 0.0049(11) -0.0003(10)
C4 0.0373(16) 0.0157(12) 0.0358(15) -0.0012(11) 0.0050(12) 0.0035(11)
C5 0.0285(15) 0.0189(12) 0.0310(14) 0.0013(11) 0.0014(11) 0.0054(11)
C6 0.0152(12) 0.0193(12) 0.0246(12) -0.0001(9) 0.0043(10) 0.0026(9)
C7 0.0132(11) 0.0183(11) 0.0215(11) 0.0017(9) 0.0017(9) 0.0019(9)
C8 0.0161(12) 0.0241(12) 0.0218(12) 0.0008(10) -0.0019(9) 0.0014(10)
C9 0.0236(13) 0.0240(13) 0.0220(12) -0.0004(10) -0.0019(10) -0.0037(10)
C10 0.0181(13) 0.0401(16) 0.0287(14) 0.0021(12) -0.0036(11) 0.0049(12)
C11 0.0202(13) 0.0191(12) 0.0219(12) 0.0003(9) -0.0028(10) 0.0008(10)
C12 0.0255(15) 0.0289(14) 0.0359(15) 0.0076(12) -0.0062(12) 0.0017(12)
C13 0.0360(17) 0.0274(14) 0.0349(15) 0.0144(12) -0.0065(13) -0.0013(12)
C14 0.0302(15) 0.0191(12) 0.0218(12) 0.0024(10) 0.0005(11) -0.0035(11)
C15 0.0290(15) 0.0205(13) 0.0248(13) 0.0024(10) 0.0034(11) -0.0062(11)
C16 0.0335(17) 0.0348(16) 0.0350(16) -0.0092(13) 0.0093(13) -0.0062(13)
C17 0.0465(19) 0.0347(16) 0.0346(16) 0.0116(13) 0.0027(14) -0.0136(14)
C18 0.0234(14) 0.0206(12) 0.0297(14) 0.0038(10) 0.0039(11) -0.0046(10)
C19 0.0309(15) 0.0214(13) 0.0386(16) -0.0002(11) 0.0030(12) 0.0003(11)
C20 0.0348(16) 0.0267(14) 0.0342(15) -0.0062(12) 0.0047(12) -0.0036(12)
C21 0.0229(14) 0.0328(15) 0.0264(13) -0.0015(11) 0.0041(11) -0.0085(11)
C22 0.0188(14) 0.0438(17) 0.0293(14) 0.0005(12) 0.0002(11) -0.0051(12)
C23 0.0242(16) 0.066(2) 0.0380(17) 0.0097(16) 0.0092(13) 0.0165(15)
C24 0.0316(18) 0.082(3) 0.0417(19) 0.0014(18) -0.0005(15) -0.0311(19)
C25 0.0179(13) 0.0313(14) 0.0254(13) -0.0016(11) -0.0001(10) -0.0027(11)
C26 0.0226(14) 0.0319(14) 0.0275(13) -0.0056(11) -0.0023(11) -0.0068(11)
C27 0.0261(14) 0.0314(14) 0.0211(12) -0.0085(11) 0.0019(10) -0.0031(11)
C28 0.0161(12) 0.0247(12) 0.0198(12) -0.0034(10) 0.0001(9) 0.0017(10)
C29 0.0209(13) 0.0228(12) 0.0180(11) -0.0032(9) 0.0005(10) 0.0001(10)
C30 0.0323(15) 0.0261(13) 0.0218(12) 0.0018(10) -0.0045(11) 0.0004(11)
C31 0.0262(15) 0.0401(16) 0.0206(13) -0.0045(11) 0.0064(11) -0.0034(12)
C32 0.0129(11) 0.0206(12) 0.0232(12) 0.0021(9) 0.0016(9) 0.0021(9)
C33 0.0187(13) 0.0264(13) 0.0278(13) -0.0009(11) 0.0049(10) 0.0011(10)
C34 0.0228(14) 0.0334(15) 0.0362(15) -0.0019(12) 0.0102(12) 0.0065(12)
C35 0.0159(13) 0.0352(16) 0.0485(18) 0.0046(13) 0.0081(12) -0.0009(12)
C36 0.0201(14) 0.0268(14) 0.0458(17) 0.0015(12) -0.0024(12) -0.0054(11)
C37 0.0190(13) 0.0238(13) 0.0295(13) 0.0006(10) 0.0007(10) 0.0007(10)
C38 0.0164(12) 0.0140(10) 0.0181(11) -0.0023(9) -0.0008(9) 0.0017(9)
C39 0.0169(12) 0.0121(10) 0.0220(12) -0.0024(9) 0.0008(9) 0.0001(9)
C40 0.0177(12) 0.0217(12) 0.0249(12) -0.0003(10) 0.0001(10) -0.0015(10)
C41 0.0172(13) 0.0280(14) 0.0272(13) -0.0002(11) 0.0032(10) -0.0052(10)
C42 0.0187(13) 0.0251(13) 0.0245(12) 0.0039(10) 0.0051(10) -0.0049(10)
C43 0.0188(12) 0.0141(11) 0.0188(11) 0.0009(9) 0.0034(9) 0.0009(9)
C44 0.0181(12) 0.0111(10) 0.0172(11) -0.0002(8) 0.0037(9) 0.0029(9)
C45 0.0181(12) 0.0171(11) 0.0168(11) -0.0006(9) 0.0009(9) 0.0034(9)
C46 0.0194(13) 0.0274(13) 0.0208(12) -0.0007(10) -0.0009(10) 0.0009(10)
C47 0.0258(14) 0.0194(12) 0.0237(12) 0.0028(10) 0.0013(10) 0.0072(10)
C48 0.0190(12) 0.0155(11) 0.0173(11) 0.0004(9) -0.0014(9) 0.0026(9)
C49 0.0240(13) 0.0208(12) 0.0203(12) 0.0040(9) 0.0003(10) 0.0038(10)
C50 0.0197(13) 0.0263(13) 0.0160(11) 0.0023(9) 0.0028(9) 0.0017(10)
C51 0.0182(12) 0.0188(11) 0.0169(11) -0.0030(9) 0.0006(9) 0.0012(9)
C52 0.0182(12) 0.0174(11) 0.0184(11) -0.0029(9) 0.0022(9) 0.0011(9)
C53 0.0262(14) 0.0226(13) 0.0290(14) -0.0055(10) -0.0029(11) -0.0028(11)
C54 0.0274(14) 0.0241(13) 0.0222(12) -0.0044(10) 0.0062(11) 0.0044(11)
C55 0.0167(12) 0.0157(11) 0.0198(11) -0.0027(9) 0.0031(9) 0.0022(9)
C56 0.0272(14) 0.0181(12) 0.0257(13) -0.0022(10) 0.0023(11) -0.0032(10)
C57 0.0326(15) 0.0161(12) 0.0275(13) 0.0046(10) 0.0016(11) 0.0011(11)
C58 0.0192(12) 0.0175(11) 0.0209(12) 0.0014(9) 0.0022(9) 0.0064(10)
C59 0.0220(13) 0.0227(12) 0.0219(12) 0.0009(10) -0.0022(10) 0.0077(10)
C60 0.0334(16) 0.0316(15) 0.0302(14) 0.0024(12) -0.0063(12) 0.0162(13)
C61 0.0218(14) 0.0332(15) 0.0322(15) -0.0046(12) -0.0032(11) 0.0030(12)
C62 0.0232(13) 0.0212(12) 0.0208(12) 0.0012(9) -0.0033(10) 0.0060(10)
C63 0.0381(17) 0.0296(15) 0.0269(14) 0.0098(11) 0.0018(12) 0.0123(13)
C64 0.0354(16) 0.0347(15) 0.0199(12) 0.0069(11) 0.0047(11) 0.0093(13)
C65 0.0197(13) 0.0227(12) 0.0180(11) -0.0024(9) -0.0018(9) 0.0019(10)
C66 0.0214(13) 0.0203(12) 0.0176(11) -0.0019(9) -0.0009(9) 0.0019(10)
C67 0.0276(14) 0.0274(14) 0.0191(12) 0.0024(10) 0.0052(10) 0.0036(11)
C68 0.0310(15) 0.0295(14) 0.0217(13) -0.0067(11) -0.0028(11) 0.0001(12)
C69 0.0219(13) 0.0145(11) 0.0153(10) -0.0015(8) 0.0046(9) -0.0042(9)
C70 0.0182(12) 0.0208(12) 0.0207(12) -0.0023(9) 0.0035(9) -0.0009(10)
C71 0.0242(14) 0.0242(13) 0.0250(13) -0.0033(10) 0.0064(10) -0.0078(11)
C72 0.0368(16) 0.0163(12) 0.0253(13) -0.0015(10) 0.0051(11) -0.0042(11)
C73 0.0304(15) 0.0182(12) 0.0275(13) 0.0010(10) 0.0033(11) 0.0029(11)
C74 0.0219(13) 0.0187(12) 0.0224(12) -0.0005(9) 0.0031(10) -0.0016(10)

loop_
_atom_type_symbol
_atom_type_description
_atom_type_scat_dispersion_real
_atom_type_scat_dispersion_imag
_atom_type_scat_source
C C 0.0033 0.0016 'International Tables Vol C Tables 4.2.6.8 and 6.1.1.4'
H H 0.0000 0.0000 'International Tables Vol C Tables 4.2.6.8 and 6.1.1.4'
N N 0.0061 0.0033 'International Tables Vol C Tables 4.2.6.8 and 6.1.1.4'
P P 0.1023 0.0942 'International Tables Vol C Tables 4.2.6.8 and 6.1.1.4'
Pt Pt -1.7033 8.3905 'International Tables Vol C Tables 4.2.6.8 and 6.1.1.4'
S S 0.1246 0.1234 'International Tables Vol C Tables 4.2.6.8 and 6.1.1.4'
Cl Cl 0.1484 0.1585 'International Tables Vol C Tables 4.2.6.8 and 6.1.1.4'

loop_
_geom_angle_atom_site_label_1
_geom_angle_atom_site_label_2
_geom_angle_atom_site_label_3
_geom_angle
Cl2 Pt1 Cl1 172.09(2)
Cl2 Pt1 P1 93.20(2)
Cl1 Pt1 P1 85.09(2)
Cl2 Pt1 P2 93.08(2)
Cl1 Pt1 P2 88.89(2)
P1 Pt1 P2 173.52(2)
C18 S1 C21 93.41(14)
C55 S2 C58 93.02(12)
C1 P1 C32 106.66(11)
C1 P1 C7 93.81(11)
C32 P1 C7 101.46(11)
C1 P1 Pt1 115.58(8)
C32 P1 Pt1 119.12(8)
C7 P1 Pt1 116.53(8)
C44 P2 C38 94.00(11)
C44 P2 C69 106.07(10)
C38 P2 C69 108.60(11)
C44 P2 Pt1 111.64(7)
C38 P2 Pt1 111.24(8)
C69 P2 Pt1 121.67(8)
C11 N1 C14 110.2(2)
C25 N2 C28 110.3(2)
C51 N3 C48 110.3(2)
C65 N4 C62 111.4(2)
C2 C1 C29 124.4(2)
C2 C1 P1 106.64(18)
C29 C1 P1 128.65(18)
C1 C2 C6 116.6(2)
C1 C2 C3 134.7(2)
C6 C2 C3 108.7(2)
C2 C3 C4 103.6(2)
C3 C4 C5 105.2(2)
C6 C5 C4 103.6(2)
C7 C6 C2 116.4(2)
C7 C6 C5 134.6(2)
C2 C6 C5 109.0(2)
C6 C7 C8 125.3(2)
C6 C7 P1 106.27(18)
C8 C7 P1 128.43(18)
C11 C8 C7 107.9(2)
C11 C8 C10 110.3(2)
C7 C8 C10 109.2(2)
C11 C8 C9 108.7(2)
C7 C8 C9 112.0(2)
C10 C8 C9 108.7(2)
C12 C11 N1 107.0(2)
C12 C11 C8 132.6(2)
N1 C11 C8 120.3(2)
C11 C12 C13 107.8(2)
C14 C13 C12 108.1(2)
C13 C14 N1 106.8(2)
C13 C14 C15 131.7(2)
N1 C14 C15 121.4(2)
C14 C15 C18 108.2(2)
C14 C15 C16 110.8(2)
C18 C15 C16 110.7(2)
C14 C15 C17 109.2(2)
C18 C15 C17 109.4(2)
C16 C15 C17 108.5(2)
C19 C18 C15 127.9(3)
C19 C18 S1 109.7(2)
C15 C18 S1 122.2(2)
C18 C19 C20 113.4(3)
C21 C20 C19 113.8(3)
C20 C21 C22 128.5(3)
C20 C21 S1 109.7(2)
C22 C21 S1 121.8(2)
C25 C22 C21 108.6(2)
C25 C22 C24 109.6(3)
C21 C22 C24 109.2(3)
C25 C22 C23 108.8(3)
C21 C22 C23 111.3(3)
C24 C22 C23 109.3(3)
C26 C25 N2 107.3(2)
C26 C25 C22 132.1(3)
N2 C25 C22 120.7(2)
C25 C26 C27 107.6(2)
C28 C27 C26 107.7(2)
C27 C28 N2 107.1(2)
C27 C28 C29 132.2(2)
N2 C28 C29 120.4(2)
C28 C29 C1 106.5(2)
C28 C29 C31 110.0(2)
C1 C29 C31 110.2(2)
C28 C29 C30 109.8(2)
C1 C29 C30 112.0(2)
C31 C29 C30 108.4(2)
C37 C32 C33 119.3(2)
C37 C32 P1 120.0(2)
C33 C32 P1 120.48(19)
C34 C33 C32 119.9(3)
C35 C34 C33 120.4(3)
C34 C35 C36 120.4(3)
C35 C36 C37 119.6(3)
C36 C37 C32 120.4(3)
C39 C38 C66 128.4(2)
C39 C38 P2 105.91(17)
C66 C38 P2 125.63(18)
C38 C39 C43 116.3(2)
C38 C39 C40 135.8(2)
C43 C39 C40 107.7(2)
C39 C40 C41 102.8(2)
C42 C41 C40 104.1(2)
C43 C42 C41 102.5(2)
C44 C43 C39 116.4(2)
C44 C43 C42 134.2(2)
C39 C43 C42 109.2(2)
C43 C44 C45 125.9(2)
C43 C44 P2 106.06(17)
C45 C44 P2 127.98(18)
C48 C45 C44 106.92(19)
C48 C45 C46 109.5(2)
C44 C45 C46 113.2(2)
C48 C45 C47 109.0(2)
C44 C45 C47 109.33(19)
C46 C45 C47 108.8(2)
C49 C48 N3 106.9(2)
C49 C48 C45 131.8(2)
N3 C48 C45 121.2(2)
C48 C49 C50 107.8(2)
C51 C50 C49 107.9(2)
C50 C51 N3 107.0(2)
C50 C51 C52 131.9(2)
N3 C51 C52 121.0(2)
C51 C52 C55 111.11(19)
C51 C52 C54 109.4(2)
C55 C52 C54 108.7(2)
C51 C52 C53 109.0(2)
C55 C52 C53 109.9(2)
C54 C52 C53 108.6(2)
C56 C55 C52 129.8(2)
C56 C55 S2 109.52(19)
C52 C55 S2 120.45(18)
C55 C56 C57 114.0(2)
C58 C57 C56 113.7(2)
C57 C58 C59 128.8(2)
C57 C58 S2 109.75(19)
C59 C58 S2 121.27(19)
C62 C59 C58 108.1(2)
C62 C59 C61 110.7(2)
C58 C59 C61 111.2(2)
C62 C59 C60 109.3(2)
C58 C59 C60 109.0(2)
C61 C59 C60 108.5(2)
C63 C62 N4 106.4(2)
C63 C62 C59 132.7(2)
N4 C62 C59 120.7(2)
C62 C63 C64 107.7(2)
C65 C64 C63 108.5(2)
C64 C65 N4 105.9(2)
C64 C65 C66 132.0(2)
N4 C65 C66 122.1(2)
C65 C66 C38 108.02(19)
C65 C66 C67 109.0(2)
C38 C66 C67 111.4(2)
C65 C66 C68 110.5(2)
C38 C66 C68 110.4(2)
C67 C66 C68 107.5(2)
C74 C69 C70 119.5(2)
C74 C69 P2 119.54(19)
C70 C69 P2 120.76(19)
C71 C70 C69 119.7(2)
C72 C71 C70 120.2(3)
C73 C72 C71 120.4(2)
C72 C73 C74 119.8(3)
C69 C74 C73 120.3(2)

loop_
_geom_bond_atom_site_label_1
_geom_bond_atom_site_label_2
_geom_bond_distance
Pt1 Cl2 2.3018(6)
Pt1 Cl1 2.3194(6)
Pt1 P1 2.3219(6)
Pt1 P2 2.3375(6)
S1 C18 1.721(3)
S1 C21 1.728(3)
S2 C55 1.736(2)
S2 C58 1.738(2)
P1 C1 1.821(2)
P1 C32 1.829(3)
P1 C7 1.840(2)
P2 C44 1.821(2)
P2 C38 1.827(2)
P2 C69 1.834(2)
N1 C11 1.378(3)
N1 C14 1.381(3)
N2 C25 1.370(3)
N2 C28 1.381(3)
N3 C51 1.379(3)
N3 C48 1.380(3)
N4 C65 1.380(3)
N4 C62 1.381(3)
C1 C2 1.351(3)
C1 C29 1.532(3)
C2 C6 1.471(3)
C2 C3 1.508(3)
C3 C4 1.539(4)
C4 C5 1.539(4)
C5 C6 1.506(3)
C6 C7 1.348(3)
C7 C8 1.526(3)
C8 C11 1.516(4)
C8 C10 1.538(3)
C8 C9 1.541(4)
C11 C12 1.368(4)
C12 C13 1.420(4)
C13 C14 1.368(4)
C14 C15 1.516(4)
C15 C18 1.531(4)
C15 C16 1.533(4)
C15 C17 1.538(4)
C18 C19 1.369(4)
C19 C20 1.419(4)
C20 C21 1.358(4)
C21 C22 1.525(4)
C22 C25 1.517(4)
C22 C24 1.534(4)
C22 C23 1.541(5)
C25 C26 1.367(4)
C26 C27 1.430(4)
C27 C28 1.364(3)
C28 C29 1.519(4)
C29 C31 1.536(4)
C29 C30 1.539(4)
C32 C37 1.395(4)
C32 C33 1.401(4)
C33 C34 1.386(4)
C34 C35 1.383(4)
C35 C36 1.387(4)
C36 C37 1.395(4)
C38 C39 1.344(3)
C38 C66 1.535(3)
C39 C43 1.472(3)
C39 C40 1.516(3)
C40 C41 1.543(4)
C41 C42 1.540(4)
C42 C43 1.508(3)
C43 C44 1.346(3)
C44 C45 1.530(3)
C45 C48 1.513(3)
C45 C46 1.537(3)
C45 C47 1.537(3)
C48 C49 1.373(3)
C49 C50 1.421(4)
C50 C51 1.369(3)
C51 C52 1.510(3)
C52 C55 1.521(3)
C52 C54 1.538(3)
C52 C53 1.541(3)
C55 C56 1.355(3)
C56 C57 1.425(4)
C57 C58 1.351(4)
C58 C59 1.532(3)
C59 C62 1.515(4)
C59 C61 1.538(4)
C59 C60 1.538(3)
C62 C63 1.368(4)
C63 C64 1.431(4)
C64 C65 1.369(4)
C65 C66 1.514(3)
C66 C67 1.536(4)
C66 C68 1.539(3)
C69 C74 1.388(4)
C69 C70 1.405(3)
C70 C71 1.390(4)
C71 C72 1.385(4)
C72 C73 1.383(4)
C73 C74 1.393(4)
